data_4079169
loop_
_publ_author_name
'Fontaine, Philip P.'
'Klosin, Jerzy'
'McDougal, Nolan T.'

_publ_section_title
;
 Hafnium Amidoquinoline Complexes: Highly Active Olefin Polymerization
 Catalysts with Ultrahigh Molecular Weight Capacity
;
_journal_issue 17
_journal_name_full Organometallics
_journal_page_first 6244
_journal_paper_doi 10.1021/om3005417
_journal_volume 31
_journal_year 2012
_chemical_formula_sum 'C44 H42 Hf N2'
_chemical_formula_weight 777.29
_space_group_IT_number 2
_symmetry_cell_setting triclinic
_symmetry_space_group_name_Hall '-P 1'
_symmetry_space_group_name_H-M 'P -1'
_atom_sites_solution_hydrogens geom
_atom_sites_solution_primary direct
_atom_sites_solution_secondary difmap
_audit_creation_method SHELXL-97
_cell_angle_alpha 106.7450(10)
_cell_angle_beta 90.4820(10)
_cell_angle_gamma 101.7130(10)
_cell_formula_units_Z 2
_cell_length_a 10.6885(3)
_cell_length_b 11.3828(3)
_cell_length_c 15.1933(4)
_cell_measurement_reflns_used 9854
_cell_measurement_temperature 100(2)
_cell_measurement_theta_max 27.97
_cell_measurement_theta_min 2.48
_cell_volume 1728.83(8)
_computing_cell_refinement 'Bruker SAINT'
_computing_data_collection 'Bruker APEX2'
_computing_data_reduction 'Bruker SAINT'
_computing_molecular_graphics 'Bruker SHELXTL'
_computing_publication_material 'Bruker SHELXTL'
_computing_structure_refinement 'SHELXL-97 (Sheldrick, 2008)'
_computing_structure_solution 'SHELXS-97 (Sheldrick, 2008)'
_diffrn_ambient_temperature 100(2)
_diffrn_measured_fraction_theta_full 0.997
_diffrn_measured_fraction_theta_max 0.997
_diffrn_measurement_device_type 'Bruker APEX-II CCD'
_diffrn_measurement_method '\f and \w scans'
_diffrn_radiation_monochromator graphite
_diffrn_radiation_source 'fine-focus sealed tube'
_diffrn_radiation_type MoK\a
_diffrn_radiation_wavelength 0.71073
_diffrn_reflns_av_R_equivalents 0.0202
_diffrn_reflns_av_sigmaI/netI 0.0129
_diffrn_reflns_limit_h_max 13
_diffrn_reflns_limit_h_min -13
_diffrn_reflns_limit_k_max 14
_diffrn_reflns_limit_k_min -14
_diffrn_reflns_limit_l_max 19
_diffrn_reflns_limit_l_min -19
_diffrn_reflns_number 53253
_diffrn_reflns_theta_full 27.50
_diffrn_reflns_theta_max 27.50
_diffrn_reflns_theta_min 1.40
_exptl_absorpt_coefficient_mu 3.051
_exptl_absorpt_correction_T_max 0.7302
_exptl_absorpt_correction_T_min 0.5534
_exptl_absorpt_correction_type multi-scan
_exptl_crystal_colour orange
_exptl_crystal_density_diffrn 1.493
_exptl_crystal_density_method 'not measured'
_exptl_crystal_description block
_exptl_crystal_F_000 784
_exptl_crystal_size_max 0.22
_exptl_crystal_size_mid 0.22
_exptl_crystal_size_min 0.11
_refine_diff_density_max 0.802
_refine_diff_density_min -0.449
_refine_diff_density_rms 0.057
_refine_ls_extinction_method none
_refine_ls_goodness_of_fit_ref 1.048
_refine_ls_hydrogen_treatment constr
_refine_ls_matrix_type full
_refine_ls_number_parameters 426
_refine_ls_number_reflns 7904
_refine_ls_number_restraints 0
_refine_ls_restrained_S_all 1.048
_refine_ls_R_factor_all 0.0151
_refine_ls_R_factor_gt 0.0140
_refine_ls_shift/su_max 0.006
_refine_ls_shift/su_mean 0.000
_refine_ls_structure_factor_coef Fsqd
_refine_ls_weighting_details 'calc w=1/[\s^2^(Fo^2^)+(0.0171P)^2^+1.0219P] where P=(Fo^2^+2Fc^2^)/3'
_refine_ls_weighting_scheme calc
_refine_ls_wR_factor_gt 0.0345
_refine_ls_wR_factor_ref 0.0349
_reflns_number_gt 7612
_reflns_number_total 7904
_reflns_threshold_expression >2sigma(I)
_cod_data_source_file om3005417_si_001.cif
_cod_data_source_block 6b
_cod_original_sg_symbol_H-M P-1
_cod_database_code 4079169

loop_
_symmetry_equiv_pos_as_xyz
'x, y, z'
'-x, -y, -z'

loop_
_atom_site_label
_atom_site_type_symbol
_atom_site_fract_x
_atom_site_fract_y
_atom_site_fract_z
_atom_site_U_iso_or_equiv
_atom_site_adp_type
_atom_site_occupancy
_atom_site_symmetry_multiplicity
_atom_site_calc_flag
_atom_site_refinement_flags
Hf1 Hf 0.947837(6) 0.760867(6) 0.736019(4) 0.01572(2) Uani 1 1 d .
N1 N 0.90230(12) 0.56206(12) 0.69177(9) 0.0163(2) Uani 1 1 d .
N2 N 1.13817(12) 0.68918(12) 0.73672(9) 0.0174(3) Uani 1 1 d .
C1 C 0.99429(14) 0.49165(15) 0.69166(10) 0.0172(3) Uani 1 1 d .
C2 C 0.97507(15) 0.36211(15) 0.66617(11) 0.0210(3) Uani 1 1 d .
H2 H 0.8916 0.3124 0.6455 0.025 Uiso 1 1 calc R
C3 C 1.07779(17) 0.30274(16) 0.67041(12) 0.0241(3) Uani 1 1 d .
H3 H 1.0617 0.2136 0.6527 0.029 Uiso 1 1 calc R
C4 C 1.19989(16) 0.37001(16) 0.69928(12) 0.0241(3) Uani 1 1 d .
H4 H 1.2670 0.3281 0.7035 0.029 Uiso 1 1 calc R
C5 C 1.22500(15) 0.50289(15) 0.72275(11) 0.0201(3) Uani 1 1 d .
C6 C 1.12204(15) 0.56203(15) 0.71852(10) 0.0173(3) Uani 1 1 d .
C7 C 1.34872(16) 0.58142(16) 0.74648(11) 0.0231(3) Uani 1 1 d .
H7 H 1.4208 0.5461 0.7515 0.028 Uiso 1 1 calc R
C8 C 1.36432(15) 0.70816(16) 0.76216(11) 0.0229(3) Uani 1 1 d .
H8 H 1.4473 0.7611 0.7766 0.027 Uiso 1 1 calc R
C9 C 1.25654(15) 0.75928(15) 0.75674(11) 0.0202(3) Uani 1 1 d .
H9 H 1.2685 0.8475 0.7678 0.024 Uiso 1 1 calc R
C10 C 0.77386(14) 0.48876(14) 0.66549(11) 0.0174(3) Uani 1 1 d .
C11 C 0.70143(15) 0.44529(15) 0.73102(11) 0.0209(3) Uani 1 1 d .
C12 C 0.57828(17) 0.37359(16) 0.70386(13) 0.0284(4) Uani 1 1 d .
H12 H 0.5287 0.3427 0.7473 0.034 Uiso 1 1 calc R
C13 C 0.52672(17) 0.34641(18) 0.61478(14) 0.0350(4) Uani 1 1 d .
H13 H 0.4422 0.2975 0.5974 0.042 Uiso 1 1 calc R
C14 C 0.59798(17) 0.39026(18) 0.55118(13) 0.0316(4) Uani 1 1 d .
H14 H 0.5617 0.3721 0.4902 0.038 Uiso 1 1 calc R
C15 C 0.72322(15) 0.46115(16) 0.57526(11) 0.0223(3) Uani 1 1 d .
C16 C 1.03472(16) 0.87617(15) 0.87795(11) 0.0222(3) Uani 1 1 d .
H16A H 1.1267 0.9103 0.8740 0.027 Uiso 1 1 calc R
H16B H 0.9927 0.9482 0.9002 0.027 Uiso 1 1 calc R
C17 C 1.02221(16) 0.80364(15) 0.94642(11) 0.0214(3) Uani 1 1 d .
C18 C 1.10982(17) 0.73125(17) 0.95644(12) 0.0254(3) Uani 1 1 d .
H18 H 1.1800 0.7279 0.9185 0.030 Uiso 1 1 calc R
C19 C 1.09686(19) 0.66427(19) 1.02021(13) 0.0320(4) Uani 1 1 d .
H19 H 1.1571 0.6149 1.0247 0.038 Uiso 1 1 calc R
C20 C 0.99646(19) 0.66888(18) 1.07757(12) 0.0315(4) Uani 1 1 d .
H20 H 0.9880 0.6237 1.1217 0.038 Uiso 1 1 calc R
C21 C 0.90926(18) 0.73999(17) 1.06948(12) 0.0292(4) Uani 1 1 d .
H21 H 0.8407 0.7445 1.1089 0.035 Uiso 1 1 calc R
C22 C 0.92048(17) 0.80514(16) 1.00442(12) 0.0253(3) Uani 1 1 d .
H22 H 0.8580 0.8518 0.9990 0.030 Uiso 1 1 calc R
C23 C 0.74553(16) 0.76692(16) 0.78181(13) 0.0259(4) Uani 1 1 d .
H23A H 0.6827 0.6864 0.7567 0.031 Uiso 1 1 calc R
H23B H 0.7417 0.8009 0.8493 0.031 Uiso 1 1 calc R
C24 C 0.74111(15) 0.85880(16) 0.73114(12) 0.0226(3) Uani 1 1 d .
C25 C 0.69760(16) 0.81985(17) 0.63751(13) 0.0287(4) Uani 1 1 d .
H25 H 0.6597 0.7339 0.6087 0.034 Uiso 1 1 calc R
C26 C 0.70881(17) 0.90402(19) 0.58640(13) 0.0327(4) Uani 1 1 d .
H26 H 0.6784 0.8752 0.5233 0.039 Uiso 1 1 calc R
C27 C 0.76405(18) 1.03014(19) 0.62661(13) 0.0321(4) Uani 1 1 d .
H27 H 0.7718 1.0876 0.5914 0.039 Uiso 1 1 calc R
C28 C 0.80767(17) 1.07114(17) 0.71857(13) 0.0286(4) Uani 1 1 d .
H28 H 0.8447 1.1575 0.7467 0.034 Uiso 1 1 calc R
C29 C 0.79785(16) 0.98739(16) 0.76997(12) 0.0239(3) Uani 1 1 d .
H29 H 0.8300 1.0171 0.8327 0.029 Uiso 1 1 calc R
C30 C 1.01195(15) 0.84390(16) 0.62028(12) 0.0230(3) Uani 1 1 d .
H30A H 1.0003 0.7754 0.5614 0.028 Uiso 1 1 calc R
H30B H 0.9570 0.9022 0.6150 0.028 Uiso 1 1 calc R
C31 C 1.14838(15) 0.91269(15) 0.63538(11) 0.0192(3) Uani 1 1 d .
C32 C 1.24435(16) 0.86418(16) 0.58398(11) 0.0224(3) Uani 1 1 d .
H32 H 1.2215 0.7872 0.5359 0.027 Uiso 1 1 calc R
C33 C 1.37214(17) 0.92613(18) 0.60169(13) 0.0277(4) Uani 1 1 d .
H33 H 1.4352 0.8913 0.5656 0.033 Uiso 1 1 calc R
C34 C 1.40833(17) 1.03835(17) 0.67151(13) 0.0285(4) Uani 1 1 d .
H34 H 1.4958 1.0803 0.6841 0.034 Uiso 1 1 calc R
C35 C 1.31472(17) 1.08846(16) 0.72271(13) 0.0268(4) Uani 1 1 d .
H35 H 1.3384 1.1657 0.7705 0.032 Uiso 1 1 calc R
C36 C 1.18653(16) 1.02699(15) 0.70502(12) 0.0223(3) Uani 1 1 d .
H36 H 1.1238 1.0631 0.7408 0.027 Uiso 1 1 calc R
C37 C 0.75542(18) 0.47720(19) 0.82869(12) 0.0299(4) Uani 1 1 d .
H37A H 0.6920 0.4395 0.8644 0.045 Uiso 1 1 calc R
H37B H 0.7763 0.5686 0.8560 0.045 Uiso 1 1 calc R
H37C H 0.8332 0.4443 0.8294 0.045 Uiso 1 1 calc R
C38 C 0.80132(18) 0.50252(19) 0.50350(12) 0.0311(4) Uani 1 1 d .
H38A H 0.8122 0.5935 0.5160 0.047 Uiso 1 1 calc R
H38B H 0.7572 0.4597 0.4424 0.047 Uiso 1 1 calc R
H38C H 0.8855 0.4813 0.5053 0.047 Uiso 1 1 calc R
C39 C 0.41908(19) 1.03214(18) -0.05598(14) 0.0331(4) Uani 1 1 d .
H39 H 0.3632 1.0541 -0.0945 0.040 Uiso 1 1 calc R
C40 C 0.37150(19) 0.98798(19) 0.01564(14) 0.0336(4) Uani 1 1 d .
H40 H 0.2831 0.9799 0.0263 0.040 Uiso 1 1 calc R
C41 C 0.4526(2) 0.9557(2) 0.07157(14) 0.0366(4) Uani 1 1 d .
H41 H 0.4201 0.9251 0.1207 0.044 Uiso 1 1 calc R
C42 C 0.5711(2) 0.6214(2) 0.03004(13) 0.0357(4) Uani 1 1 d .
H42 H 0.6204 0.7050 0.0508 0.043 Uiso 1 1 calc R
C43 C 0.6087(2) 0.5278(2) 0.05810(13) 0.0359(4) Uani 1 1 d .
H43 H 0.6836 0.5471 0.0982 0.043 Uiso 1 1 calc R
C44 C 0.53741(19) 0.40602(19) 0.02791(13) 0.0338(4) Uani 1 1 d .
H44 H 0.5632 0.3416 0.0471 0.041 Uiso 1 1 calc R

loop_
_atom_site_aniso_label
_atom_site_aniso_U_11
_atom_site_aniso_U_22
_atom_site_aniso_U_33
_atom_site_aniso_U_23
_atom_site_aniso_U_13
_atom_site_aniso_U_12
Hf1 0.01379(3) 0.01437(4) 0.01944(4) 0.00643(2) -0.00067(2) 0.00201(2)
N1 0.0144(6) 0.0167(6) 0.0176(6) 0.0056(5) 0.0003(5) 0.0023(5)
N2 0.0176(6) 0.0186(6) 0.0165(6) 0.0072(5) -0.0006(5) 0.0025(5)
C1 0.0187(7) 0.0196(7) 0.0148(7) 0.0073(6) 0.0023(5) 0.0040(6)
C2 0.0204(7) 0.0195(8) 0.0233(8) 0.0075(6) 0.0027(6) 0.0029(6)
C3 0.0289(9) 0.0181(8) 0.0280(8) 0.0087(7) 0.0071(7) 0.0080(7)
C4 0.0246(8) 0.0250(8) 0.0289(8) 0.0130(7) 0.0059(7) 0.0120(7)
C5 0.0208(8) 0.0231(8) 0.0197(7) 0.0097(6) 0.0027(6) 0.0076(6)
C6 0.0193(7) 0.0194(7) 0.0153(7) 0.0074(6) 0.0027(5) 0.0053(6)
C7 0.0188(8) 0.0303(9) 0.0255(8) 0.0133(7) 0.0020(6) 0.0096(7)
C8 0.0156(7) 0.0284(9) 0.0254(8) 0.0109(7) -0.0015(6) 0.0026(6)
C9 0.0183(7) 0.0216(8) 0.0214(7) 0.0087(6) -0.0005(6) 0.0026(6)
C10 0.0156(7) 0.0143(7) 0.0211(7) 0.0039(6) 0.0010(6) 0.0029(6)
C11 0.0218(8) 0.0166(7) 0.0251(8) 0.0066(6) 0.0057(6) 0.0049(6)
C12 0.0243(8) 0.0202(8) 0.0364(10) 0.0048(7) 0.0125(7) 0.0000(7)
C13 0.0184(8) 0.0310(10) 0.0397(10) -0.0074(8) 0.0052(7) -0.0049(7)
C14 0.0209(8) 0.0370(10) 0.0250(9) -0.0063(7) -0.0031(7) 0.0021(7)
C15 0.0196(8) 0.0243(8) 0.0197(7) 0.0016(6) 0.0018(6) 0.0041(6)
C16 0.0216(8) 0.0184(8) 0.0258(8) 0.0051(6) -0.0002(6) 0.0043(6)
C17 0.0225(8) 0.0178(7) 0.0191(7) 0.0006(6) -0.0032(6) 0.0008(6)
C18 0.0256(8) 0.0302(9) 0.0214(8) 0.0076(7) 0.0013(6) 0.0083(7)
C19 0.0380(10) 0.0376(10) 0.0259(9) 0.0131(8) 0.0016(7) 0.0151(8)
C20 0.0387(10) 0.0339(10) 0.0230(8) 0.0118(7) 0.0028(7) 0.0054(8)
C21 0.0285(9) 0.0311(9) 0.0223(8) 0.0028(7) 0.0036(7) 0.0012(7)
C22 0.0244(8) 0.0227(8) 0.0245(8) 0.0005(7) -0.0008(6) 0.0049(7)
C23 0.0200(8) 0.0198(8) 0.0388(10) 0.0101(7) 0.0050(7) 0.0043(6)
C24 0.0123(7) 0.0232(8) 0.0323(9) 0.0071(7) 0.0023(6) 0.0054(6)
C25 0.0165(8) 0.0264(9) 0.0362(10) 0.0011(7) -0.0013(7) 0.0010(7)
C26 0.0219(8) 0.0437(11) 0.0282(9) 0.0058(8) -0.0068(7) 0.0050(8)
C27 0.0290(9) 0.0368(10) 0.0342(10) 0.0173(8) -0.0017(7) 0.0058(8)
C28 0.0284(9) 0.0229(9) 0.0336(9) 0.0091(7) -0.0013(7) 0.0026(7)
C29 0.0216(8) 0.0237(8) 0.0254(8) 0.0061(7) 0.0009(6) 0.0046(6)
C30 0.0180(7) 0.0261(8) 0.0275(8) 0.0132(7) 0.0007(6) 0.0031(6)
C31 0.0182(7) 0.0218(8) 0.0225(7) 0.0140(6) 0.0010(6) 0.0046(6)
C32 0.0235(8) 0.0228(8) 0.0226(8) 0.0090(6) 0.0032(6) 0.0055(6)
C33 0.0219(8) 0.0342(10) 0.0328(9) 0.0163(8) 0.0073(7) 0.0096(7)
C34 0.0195(8) 0.0302(9) 0.0375(10) 0.0168(8) -0.0024(7) -0.0004(7)
C35 0.0300(9) 0.0185(8) 0.0313(9) 0.0092(7) -0.0029(7) 0.0013(7)
C36 0.0242(8) 0.0204(8) 0.0272(8) 0.0117(7) 0.0040(6) 0.0087(6)
C37 0.0310(9) 0.0369(10) 0.0272(9) 0.0184(8) 0.0061(7) 0.0061(8)
C38 0.0269(9) 0.0428(11) 0.0191(8) 0.0070(7) -0.0002(7) 0.0009(8)
C39 0.0328(10) 0.0318(10) 0.0334(10) 0.0077(8) -0.0032(8) 0.0071(8)
C40 0.0264(9) 0.0349(10) 0.0362(10) 0.0067(8) 0.0030(7) 0.0048(8)
C41 0.0387(11) 0.0379(11) 0.0344(10) 0.0139(9) 0.0060(8) 0.0058(9)
C42 0.0397(11) 0.0337(10) 0.0306(10) 0.0093(8) -0.0023(8) 0.0011(8)
C43 0.0339(10) 0.0437(12) 0.0295(10) 0.0136(9) -0.0056(8) 0.0033(9)
C44 0.0377(10) 0.0371(11) 0.0294(9) 0.0135(8) 0.0004(8) 0.0092(8)

loop_
_atom_type_symbol
_atom_type_description
_atom_type_scat_dispersion_real
_atom_type_scat_dispersion_imag
_atom_type_scat_source
C C 0.0033 0.0016 'International Tables Vol C Tables 4.2.6.8 and 6.1.1.4'
H H 0.0000 0.0000 'International Tables Vol C Tables 4.2.6.8 and 6.1.1.4'
N N 0.0061 0.0033 'International Tables Vol C Tables 4.2.6.8 and 6.1.1.4'
Hf Hf -0.5830 6.1852 'International Tables Vol C Tables 4.2.6.8 and 6.1.1.4'

loop_
_geom_angle_atom_site_label_1
_geom_angle_atom_site_label_2
_geom_angle_atom_site_label_3
_geom_angle
_geom_angle_site_symmetry_1
N1 Hf1 C16 123.63(5) .
N1 Hf1 C30 112.59(6) .
C16 Hf1 C30 115.40(6) .
N1 Hf1 C23 91.19(6) .
C16 Hf1 C23 91.41(6) .
C30 Hf1 C23 117.82(6) .
N1 Hf1 N2 71.61(5) .
C16 Hf1 N2 79.97(5) .
C30 Hf1 N2 90.64(5) .
C23 Hf1 N2 151.05(5) .
N1 Hf1 C24 112.26(5) .
C16 Hf1 C24 99.48(6) .
C30 Hf1 C24 85.37(6) .
C23 Hf1 C24 33.36(6) .
N2 Hf1 C24 175.29(5) .
C1 N1 C10 114.42(12) .
C1 N1 Hf1 122.01(10) .
C10 N1 Hf1 123.45(10) .
C9 N2 C6 118.32(14) .
C9 N2 Hf1 126.84(11) .
C6 N2 Hf1 114.77(10) .
C2 C1 N1 126.94(14) .
C2 C1 C6 117.48(14) .
N1 C1 C6 115.55(13) .
C1 C2 C3 120.89(15) .
C1 C2 H2 119.6 .
C3 C2 H2 119.6 .
C4 C3 C2 121.83(15) .
C4 C3 H3 119.1 .
C2 C3 H3 119.1 .
C3 C4 C5 119.24(15) .
C3 C4 H4 120.4 .
C5 C4 H4 120.4 .
C6 C5 C7 116.99(15) .
C6 C5 C4 118.78(15) .
C7 C5 C4 124.17(15) .
N2 C6 C5 122.70(14) .
N2 C6 C1 115.56(14) .
C5 C6 C1 121.70(14) .
C8 C7 C5 119.87(15) .
C8 C7 H7 120.1 .
C5 C7 H7 120.1 .
C7 C8 C9 119.40(15) .
C7 C8 H8 120.3 .
C9 C8 H8 120.3 .
N2 C9 C8 122.68(15) .
N2 C9 H9 118.7 .
C8 C9 H9 118.7 .
C15 C10 C11 120.82(14) .
C15 C10 N1 119.57(13) .
C11 C10 N1 119.61(14) .
C12 C11 C10 118.62(16) .
C12 C11 C37 120.69(15) .
C10 C11 C37 120.69(15) .
C13 C12 C11 121.07(16) .
C13 C12 H12 119.5 .
C11 C12 H12 119.5 .
C14 C13 C12 119.94(16) .
C14 C13 H13 120.0 .
C12 C13 H13 120.0 .
C13 C14 C15 120.84(17) .
C13 C14 H14 119.6 .
C15 C14 H14 119.6 .
C10 C15 C14 118.70(15) .
C10 C15 C38 121.42(14) .
C14 C15 C38 119.86(15) .
C17 C16 Hf1 113.46(10) .
C17 C16 H16A 108.9 .
Hf1 C16 H16A 108.9 .
C17 C16 H16B 108.9 .
Hf1 C16 H16B 108.9 .
H16A C16 H16B 107.7 .
C18 C17 C22 116.58(15) .
C18 C17 C16 122.44(15) .
C22 C17 C16 120.99(15) .
C19 C18 C17 121.79(17) .
C19 C18 H18 119.1 .
C17 C18 H18 119.1 .
C18 C19 C20 120.43(18) .
C18 C19 H19 119.8 .
C20 C19 H19 119.8 .
C21 C20 C19 118.96(17) .
C21 C20 H20 120.5 .
C19 C20 H20 120.5 .
C20 C21 C22 120.77(17) .
C20 C21 H21 119.6 .
C22 C21 H21 119.6 .
C21 C22 C17 121.46(17) .
C21 C22 H22 119.3 .
C17 C22 H22 119.3 .
C24 C23 Hf1 88.13(10) .
C24 C23 H23A 114.0 .
Hf1 C23 H23A 114.0 .
C24 C23 H23B 114.0 .
Hf1 C23 H23B 114.0 .
H23A C23 H23B 111.2 .
C25 C24 C29 116.70(16) .
C25 C24 C23 121.23(16) .
C29 C24 C23 121.40(16) .
C25 C24 Hf1 104.86(11) .
C29 C24 Hf1 99.44(10) .
C23 C24 Hf1 58.50(8) .
C26 C25 C24 121.47(17) .
C26 C25 H25 119.3 .
C24 C25 H25 119.3 .
C25 C26 C27 120.57(17) .
C25 C26 H26 119.7 .
C27 C26 H26 119.7 .
C28 C27 C26 119.24(17) .
C28 C27 H27 120.4 .
C26 C27 H27 120.4 .
C27 C28 C29 120.57(17) .
C27 C28 H28 119.7 .
C29 C28 H28 119.7 .
C28 C29 C24 121.44(16) .
C28 C29 H29 119.3 .
C24 C29 H29 119.3 .
C31 C30 Hf1 112.60(10) .
C31 C30 H30A 109.1 .
Hf1 C30 H30A 109.1 .
C31 C30 H30B 109.1 .
Hf1 C30 H30B 109.1 .
H30A C30 H30B 107.8 .
C32 C31 C36 117.20(15) .
C32 C31 C30 121.97(15) .
C36 C31 C30 120.77(15) .
C33 C32 C31 121.48(16) .
C33 C32 H32 119.3 .
C31 C32 H32 119.3 .
C34 C33 C32 120.54(17) .
C34 C33 H33 119.7 .
C32 C33 H33 119.7 .
C33 C34 C35 118.89(16) .
C33 C34 H34 120.6 .
C35 C34 H34 120.6 .
C34 C35 C36 120.79(17) .
C34 C35 H35 119.6 .
C36 C35 H35 119.6 .
C35 C36 C31 121.09(16) .
C35 C36 H36 119.5 .
C31 C36 H36 119.5 .
C11 C37 H37A 109.5 .
C11 C37 H37B 109.5 .
H37A C37 H37B 109.5 .
C11 C37 H37C 109.5 .
H37A C37 H37C 109.5 .
H37B C37 H37C 109.5 .
C15 C38 H38A 109.5 .
C15 C38 H38B 109.5 .
H38A C38 H38B 109.5 .
C15 C38 H38C 109.5 .
H38A C38 H38C 109.5 .
H38B C38 H38C 109.5 .
C41 C39 C40 120.25(19) 2_675
C41 C39 H39 119.9 2_675
C40 C39 H39 119.9 .
C41 C40 C39 119.93(19) .
C41 C40 H40 120.0 .
C39 C40 H40 120.0 .
C39 C41 C40 119.82(19) 2_675
C39 C41 H41 120.1 2_675
C40 C41 H41 120.1 .
C44 C42 C43 120.25(19) 2_665
C44 C42 H42 119.9 2_665
C43 C42 H42 119.9 .
C44 C43 C42 120.06(19) .
C44 C43 H43 120.0 .
C42 C43 H43 120.0 .
C42 C44 C43 119.69(19) 2_665
C42 C44 H44 120.2 2_665
C43 C44 H44 120.2 .

loop_
_geom_bond_atom_site_label_1
_geom_bond_atom_site_label_2
_geom_bond_distance
_geom_bond_site_symmetry_2
Hf1 N1 2.1168(13) .
Hf1 C16 2.2530(16) .
Hf1 C30 2.2738(16) .
Hf1 C23 2.2853(17) .
Hf1 N2 2.3416(13) .
Hf1 C24 2.6787(16) .
N1 C1 1.389(2) .
N1 C10 1.4401(19) .
N2 C9 1.332(2) .
N2 C6 1.367(2) .
C1 C2 1.383(2) .
C1 C6 1.425(2) .
C2 C3 1.411(2) .
C2 H2 0.9500 .
C3 C4 1.369(2) .
C3 H3 0.9500 .
C4 C5 1.418(2) .
C4 H4 0.9500 .
C5 C6 1.412(2) .
C5 C7 1.416(2) .
C7 C8 1.367(2) .
C7 H7 0.9500 .
C8 C9 1.404(2) .
C8 H8 0.9500 .
C9 H9 0.9500 .
C10 C15 1.393(2) .
C10 C11 1.406(2) .
C11 C12 1.389(2) .
C11 C37 1.502(2) .
C12 C13 1.381(3) .
C12 H12 0.9500 .
C13 C14 1.378(3) .
C13 H13 0.9500 .
C14 C15 1.400(2) .
C14 H14 0.9500 .
C15 C38 1.503(2) .
C16 C17 1.495(2) .
C16 H16A 0.9900 .
C16 H16B 0.9900 .
C17 C18 1.401(2) .
C17 C22 1.405(2) .
C18 C19 1.387(2) .
C18 H18 0.9500 .
C19 C20 1.388(3) .
C19 H19 0.9500 .
C20 C21 1.379(3) .
C20 H20 0.9500 .
C21 C22 1.389(3) .
C21 H21 0.9500 .
C22 H22 0.9500 .
C23 C24 1.474(2) .
C23 H23A 0.9900 .
C23 H23B 0.9900 .
C24 C25 1.407(3) .
C24 C29 1.412(2) .
C25 C26 1.385(3) .
C25 H25 0.9500 .
C26 C27 1.388(3) .
C26 H26 0.9500 .
C27 C28 1.383(3) .
C27 H27 0.9500 .
C28 C29 1.385(2) .
C28 H28 0.9500 .
C29 H29 0.9500 .
C30 C31 1.490(2) .
C30 H30A 0.9900 .
C30 H30B 0.9900 .
C31 C32 1.401(2) .
C31 C36 1.401(2) .
C32 C33 1.389(2) .
C32 H32 0.9500 .
C33 C34 1.385(3) .
C33 H33 0.9500 .
C34 C35 1.386(3) .
C34 H34 0.9500 .
C35 C36 1.391(2) .
C35 H35 0.9500 .
C36 H36 0.9500 .
C37 H37A 0.9800 .
C37 H37B 0.9800 .
C37 H37C 0.9800 .
C38 H38A 0.9800 .
C38 H38B 0.9800 .
C38 H38C 0.9800 .
C39 C41 1.380(3) 2_675
C39 C40 1.384(3) .
C39 H39 0.9500 .
C40 C41 1.380(3) .
C40 H40 0.9500 .
C41 C39 1.380(3) 2_675
C41 H41 0.9500 .
C42 C44 1.377(3) 2_665
C42 C43 1.383(3) .
C42 H42 0.9500 .
C43 C44 1.382(3) .
C43 H43 0.9500 .
C44 C42 1.377(3) 2_665
C44 H44 0.9500 .
